data_4310503
loop_
_publ_author_name
'Yan-Dan Chen'
'Yong-Hai Qin'
'Li-Yi Zhang'
'Lin-Xi Shi'
'Zhong-Ning Chen'

_publ_contact_author
;
Zhong-Ning Chen
Fujian Institute of Research on the Structure of Matter, 
Chinese Academy of Sciences, Fuzhou, Fujian 350002, China.
;
_publ_contact_author_email '  czn@ms.fjirsm.ac.cn '
_publ_section_title
;
 Luminescent Heterotrinuclear Complexes with Pt(diimine)(dithiolate) and
 Metal Diphosphine as Components
;
_journal_name_full 'Inorganic Chemistry'
_journal_page_first 1197
_journal_page_last 1205
_journal_paper_doi 10.1021/ic034848a
_journal_volume 43
_journal_year 2004
_chemical_formula_sum 'C39.25 H34.5 Cl2.5 Cu N2 O4 P2 Pt0.5 S'
_chemical_formula_weight 941.90
_chemical_name_systematic
;
 ?
;
_space_group_IT_number 56
_symmetry_cell_setting orthorhombic
_symmetry_space_group_name_Hall '-P 2ab 2ac'
_symmetry_space_group_name_H-M 'P c c n'
_atom_sites_solution_hydrogens geom
_atom_sites_solution_primary direct
_atom_sites_solution_secondary difmap
_audit_creation_method SHELXL-97
_cell_angle_alpha 90.00
_cell_angle_beta 90.00
_cell_angle_gamma 90.00
_cell_formula_units_Z 8
_cell_length_a 16.0518(7)
_cell_length_b 16.8922(7)
_cell_length_c 31.7610(13)
_cell_measurement_reflns_used 207
_cell_measurement_temperature 293(2)
_cell_measurement_theta_max 25.00
_cell_measurement_theta_min 2.54
_cell_volume 8612.0(6)
_computing_cell_refinement 'Siemens SMART & SAINT'
_computing_data_collection 'Siemens SMART'
_computing_data_reduction 'Siemens XPREP'
_computing_molecular_graphics 'Bruker SHELXTL'
_computing_publication_material 'Bruker SHELXTL'
_computing_structure_refinement 'Siemens SHELXTL'
_computing_structure_solution 'Siemens SHELXTL'
_diffrn_ambient_temperature 293(2)
_diffrn_measured_fraction_theta_full 0.981
_diffrn_measured_fraction_theta_max 0.981
_diffrn_measurement_device_type 'Siemens SMART CCD'
_diffrn_measurement_method 'phi and omega scans'
_diffrn_radiation_monochromator graphite
_diffrn_radiation_source 'fine-focus sealed tube'
_diffrn_radiation_type MoK\a
_diffrn_radiation_wavelength 0.71073
_diffrn_reflns_av_R_equivalents 0.0657
_diffrn_reflns_av_sigmaI/netI 0.0642
_diffrn_reflns_limit_h_max 19
_diffrn_reflns_limit_h_min -15
_diffrn_reflns_limit_k_max 11
_diffrn_reflns_limit_k_min -19
_diffrn_reflns_limit_l_max 36
_diffrn_reflns_limit_l_min -31
_diffrn_reflns_number 20253
_diffrn_reflns_theta_full 25.00
_diffrn_reflns_theta_max 25.00
_diffrn_reflns_theta_min 2.54
_diffrn_standards_decay_% 0
_diffrn_standards_interval_count 0
_diffrn_standards_interval_time .
_diffrn_standards_number 0
_exptl_absorpt_coefficient_mu 2.440
_exptl_absorpt_correction_T_max 1.0000
_exptl_absorpt_correction_T_min .8741
_exptl_absorpt_correction_type empirical
_exptl_absorpt_process_details 'SADABS (Sheldrick, 1996)'
_exptl_crystal_colour yellow
_exptl_crystal_density_diffrn 1.453
_exptl_crystal_density_method 'not measured'
_exptl_crystal_description prism
_exptl_crystal_F_000 3780
_exptl_crystal_size_max .40
_exptl_crystal_size_mid .40
_exptl_crystal_size_min .22
_refine_diff_density_max 0.740
_refine_diff_density_min -0.576
_refine_diff_density_rms 0.121
_refine_ls_extinction_method none
_refine_ls_goodness_of_fit_ref 1.243
_refine_ls_hydrogen_treatment mixed
_refine_ls_matrix_type full
_refine_ls_number_parameters 451
_refine_ls_number_reflns 7449
_refine_ls_number_restraints 21
_refine_ls_restrained_S_all 1.248
_refine_ls_R_factor_all 0.1315
_refine_ls_R_factor_gt 0.0806
_refine_ls_shift/su_max 0.002
_refine_ls_shift/su_mean 0.000
_refine_ls_structure_factor_coef Fsqd
_refine_ls_weighting_details 'calc w=1/[\s^2^(Fo^2^)+(0.0583P)^2^+54.6368P] where P=(Fo^2^+2Fc^2^)/3'
_refine_ls_weighting_scheme calc
_refine_ls_wR_factor_gt 0.1762
_refine_ls_wR_factor_ref 0.2028
_reflns_number_gt 4869
_reflns_number_total 7449
_reflns_threshold_expression >2sigma(I)
_cod_data_source_file ic034848asi20031125_072525_2.cif
_cod_data_source_block 2_(Compound2)
_cod_original_formula_sum 'C39.25 H34.50 Cl2.50 Cu N2 O4 P2 Pt0.50 S'
_cod_database_code 4310503

loop_
_symmetry_equiv_pos_as_xyz
'x, y, z'
'-x+1/2, -y+1/2, z'
'x, -y+1/2, z+1/2'
'-x+1/2, y, z+1/2'
'-x, -y, -z'
'x-1/2, y-1/2, -z'
'-x, y-1/2, -z-1/2'
'x-1/2, -y, -z-1/2'

loop_
_atom_site_label
_atom_site_type_symbol
_atom_site_fract_x
_atom_site_fract_y
_atom_site_fract_z
_atom_site_U_iso_or_equiv
_atom_site_adp_type
_atom_site_occupancy
_atom_site_symmetry_multiplicity
_atom_site_calc_flag
_atom_site_refinement_flags
_atom_site_disorder_assembly
_atom_site_disorder_group
Pt Pt 0.2500 0.2500 0.327224(18) 0.0484(2) Uani 1 2 d S . .
Cu Cu 0.30160(11) 0.06324(9) 0.37581(5) 0.0670(5) Uani 1 1 d . . .
Cl Cl 0.2553(5) -0.0117(6) 0.12138(18) 0.191(4) Uani 1 1 d D . .
S S 0.3311(2) 0.19659(19) 0.37982(10) 0.0645(9) Uani 1 1 d . . .
P1 P 0.32640(18) 0.17946(17) 0.27931(9) 0.0491(7) Uani 1 1 d . . .
P2 P 0.2635(2) 0.01988(17) 0.31422(10) 0.0569(8) Uani 1 1 d . . .
O1 O 0.2318(13) 0.0206(13) 0.1607(5) 0.100(7) Uiso 0.50 1 d PD A 1
O2 O 0.2104(15) -0.0617(14) 0.0938(6) 0.124(8) Uiso 0.50 1 d PD A 1
O3 O 0.3310(12) 0.010(2) 0.1018(9) 0.162(12) Uiso 0.50 1 d PD A 1
O4 O 0.290(2) -0.0824(15) 0.1381(15) 0.217(19) Uiso 0.50 1 d PD A 1
O1' O 0.273(2) -0.020(2) 0.1647(3) 0.158(12) Uiso 0.50 1 d PD A 2
O2' O 0.1775(12) -0.017(2) 0.1009(11) 0.205(17) Uiso 0.50 1 d PD A 2
O3' O 0.290(2) 0.0574(14) 0.1033(10) 0.177(13) Uiso 0.50 1 d PD A 2
O4' O 0.300(3) -0.071(3) 0.100(2) 0.36(4) Uiso 0.50 1 d PD A 2
C1 C 0.2751(7) 0.0866(6) 0.2685(3) 0.055(3) Uani 1 1 d . . .
H1A H 0.3063 0.0590 0.2468 0.066 Uiso 1 1 calc R . .
H1B H 0.2201 0.0977 0.2572 0.066 Uiso 1 1 calc R . .
C2 C 0.2857(9) 0.2266(6) 0.4270(3) 0.070(4) Uani 1 1 d . . .
C3 C 0.3204(11) 0.2027(8) 0.4657(4) 0.087(5) Uani 1 1 d . . .
H3A H 0.3676 0.1707 0.4661 0.104 Uiso 1 1 calc R . .
C4 C 0.2855(13) 0.2260(9) 0.5018(5) 0.116(7) Uani 1 1 d D . .
C5 C 0.306(3) 0.200(2) 0.5459(6) 0.141(15) Uani 0.50 1 d PD . .
H5A H 0.2698 0.2252 0.5655 0.212 Uiso 0.50 1 calc PR . .
H5B H 0.3630 0.2135 0.5522 0.212 Uiso 0.50 1 calc PR . .
H5C H 0.2998 0.1433 0.5480 0.212 Uiso 0.50 1 calc PR . .
C11 C 0.4302(8) 0.1534(8) 0.2955(4) 0.063(3) Uani 1 1 d . . .
C12 C 0.4663(9) 0.0820(9) 0.2854(5) 0.097(5) Uani 1 1 d . . .
H12A H 0.4353 0.0437 0.2715 0.117 Uiso 1 1 calc R . .
C13 C 0.5497(13) 0.0667(14) 0.2961(8) 0.133(9) Uani 1 1 d . . .
H13A H 0.5742 0.0187 0.2888 0.160 Uiso 1 1 calc R . .
C14 C 0.5936(13) 0.1216(18) 0.3167(8) 0.144(11) Uani 1 1 d . . .
H14A H 0.6482 0.1105 0.3245 0.172 Uiso 1 1 calc R . .
C15 C 0.5603(11) 0.1932(15) 0.3265(6) 0.123(7) Uani 1 1 d . . .
H15A H 0.5927 0.2313 0.3399 0.148 Uiso 1 1 calc R . .
C16 C 0.4787(8) 0.2093(10) 0.3166(4) 0.082(4) Uani 1 1 d . . .
H16A H 0.4556 0.2579 0.3240 0.098 Uiso 1 1 calc R . .
C21 C 0.3478(7) 0.2216(7) 0.2282(4) 0.052(3) Uani 1 1 d . . .
C22 C 0.3908(7) 0.2924(7) 0.2259(4) 0.066(3) Uani 1 1 d . . .
H22A H 0.4061 0.3184 0.2505 0.079 Uiso 1 1 calc R . .
C23 C 0.4112(10) 0.3247(9) 0.1873(5) 0.089(5) Uani 1 1 d . . .
H23A H 0.4393 0.3728 0.1863 0.107 Uiso 1 1 calc R . .
C24 C 0.3910(11) 0.2877(12) 0.1514(6) 0.102(6) Uani 1 1 d . . .
H24A H 0.4050 0.3101 0.1256 0.123 Uiso 1 1 calc R . .
C25 C 0.3493(9) 0.2162(10) 0.1527(4) 0.083(4) Uani 1 1 d . . .
H25A H 0.3366 0.1898 0.1278 0.100 Uiso 1 1 calc R . .
C26 C 0.3268(8) 0.1840(7) 0.1907(4) 0.063(3) Uani 1 1 d . . .
H26A H 0.2971 0.1367 0.1914 0.076 Uiso 1 1 calc R . .
C31 C 0.1527(8) 0.0025(7) 0.3150(4) 0.061(3) Uani 1 1 d . . .
C32 C 0.1177(9) -0.0724(8) 0.3158(5) 0.082(4) Uani 1 1 d . . .
H32A H 0.1520 -0.1165 0.3130 0.099 Uiso 1 1 calc R . .
C33 C 0.0328(10) -0.0828(10) 0.3205(6) 0.111(6) Uani 1 1 d . . .
H33A H 0.0105 -0.1336 0.3199 0.133 Uiso 1 1 calc R . .
C34 C -0.0177(10) -0.0207(10) 0.3260(6) 0.102(5) Uani 1 1 d . . .
H34A H -0.0745 -0.0285 0.3300 0.122 Uiso 1 1 calc R . .
C35 C 0.0140(9) 0.0534(9) 0.3258(5) 0.095(5) Uani 1 1 d . . .
H35A H -0.0213 0.0968 0.3284 0.114 Uiso 1 1 calc R . .
C36 C 0.0986(9) 0.0649(8) 0.3216(5) 0.083(4) Uani 1 1 d . . .
H36A H 0.1198 0.1160 0.3233 0.100 Uiso 1 1 calc R . .
C41 C 0.3036(7) -0.0739(6) 0.2951(4) 0.058(3) Uani 1 1 d . . .
C42 C 0.3417(9) -0.1218(7) 0.3238(5) 0.074(4) Uani 1 1 d . . .
H42A H 0.3479 -0.1057 0.3516 0.089 Uiso 1 1 calc R . .
C43 C 0.3713(10) -0.1953(8) 0.3107(6) 0.089(5) Uani 1 1 d . . .
H43A H 0.3954 -0.2293 0.3303 0.107 Uiso 1 1 calc R . .
C44 C 0.3655(10) -0.2179(9) 0.2705(6) 0.090(5) Uani 1 1 d . . .
H44A H 0.3866 -0.2667 0.2623 0.108 Uiso 1 1 calc R . .
C45 C 0.3287(10) -0.1696(8) 0.2411(5) 0.087(5) Uani 1 1 d . . .
H45A H 0.3247 -0.1850 0.2131 0.105 Uiso 1 1 calc R . .
C46 C 0.2983(9) -0.0987(7) 0.2542(4) 0.074(4) Uani 1 1 d . . .
H46A H 0.2730 -0.0657 0.2346 0.088 Uiso 1 1 calc R . .
N1 N 0.2269(8) 0.0389(8) 0.4269(4) 0.087(4) Uani 1 1 d . . .
C52 C 0.2651(13) 0.0036(10) 0.4590(5) 0.098(5) Uani 1 1 d . . .
C53 C 0.2251(16) -0.0057(15) 0.4976(6) 0.145(9) Uani 1 1 d . . .
H53A H 0.2517 -0.0306 0.5200 0.174 Uiso 1 1 calc R . .
C54 C 0.1454(19) 0.0228(17) 0.5017(10) 0.173(11) Uiso 1 1 d . . .
H54A H 0.1186 0.0179 0.5275 0.208 Uiso 1 1 calc R . .
C55 C 0.1057(15) 0.0569(16) 0.4701(8) 0.173(10) Uani 1 1 d . . .
H55A H 0.0513 0.0750 0.4733 0.207 Uiso 1 1 calc R . .
C56 C 0.1476(13) 0.0649(14) 0.4322(7) 0.135(8) Uani 1 1 d . . .
H56A H 0.1205 0.0889 0.4097 0.161 Uiso 1 1 calc R . .
N2 N 0.3841(7) 0.0074(7) 0.4156(4) 0.075(3) Uani 1 1 d . . .
C62 C 0.3503(13) -0.0195(9) 0.4508(5) 0.096(5) Uani 1 1 d . . .
C63 C 0.3996(16) -0.0672(14) 0.4776(8) 0.162(9) Uiso 1 1 d . . .
H63A H 0.3779 -0.0888 0.5022 0.194 Uiso 1 1 calc R . .
C64 C 0.4773(17) -0.0799(15) 0.4665(8) 0.170(9) Uiso 1 1 d . . .
H64A H 0.5084 -0.1117 0.4844 0.204 Uiso 1 1 calc R . .
C65 C 0.5177(16) -0.0523(14) 0.4320(7) 0.154(8) Uiso 1 1 d . . .
H65A H 0.5733 -0.0625 0.4258 0.185 Uiso 1 1 calc R . .
C66 C 0.4645(12) -0.0064(10) 0.4071(6) 0.106(5) Uiso 1 1 d . . .
H66A H 0.4867 0.0162 0.3829 0.128 Uiso 1 1 calc R . .
Cl1 Cl 0.4633(19) -0.265(2) 0.5647(11) 0.218(14) Uiso 0.25 1 d PD . .
Cl2 Cl 0.2982(19) -0.264(3) 0.5278(14) 0.30(2) Uiso 0.25 1 d PD . .
C01 C 0.359(2) -0.236(6) 0.5718(18) 0.19(4) Uiso 0.25 1 d PD . .
H01A H 0.3557 -0.1791 0.5756 0.222 Uiso 0.25 1 calc PR . .
H01B H 0.3364 -0.2610 0.5969 0.222 Uiso 0.25 1 calc PR . .
Cl3 Cl 0.4880(17) -0.321(2) 0.4413(10) 0.394(16) Uiso 0.50 1 d PD . .
Cl4 Cl 0.3160(17) -0.293(2) 0.4180(10) 0.402(17) Uiso 0.50 1 d PD . .
C02 C 0.395(3) -0.3646(17) 0.422(2) 0.30(4) Uiso 0.50 1 d PD . .
H02A H 0.3778 -0.4065 0.4409 0.355 Uiso 0.50 1 calc PR . .
H02B H 0.4058 -0.3878 0.3946 0.355 Uiso 0.50 1 calc PR . .

loop_
_atom_site_aniso_label
_atom_site_aniso_U_11
_atom_site_aniso_U_22
_atom_site_aniso_U_33
_atom_site_aniso_U_23
_atom_site_aniso_U_13
_atom_site_aniso_U_12
Pt 0.0608(4) 0.0408(3) 0.0438(3) 0.000 0.000 -0.0007(3)
Cu 0.0865(11) 0.0557(9) 0.0589(9) 0.0049(7) 0.0015(8) 0.0036(8)
Cl 0.169(6) 0.314(10) 0.089(3) -0.001(5) 0.000(4) -0.140(7)
S 0.089(2) 0.0535(19) 0.0507(18) 0.0039(15) -0.0093(16) 0.0012(17)
P1 0.0557(17) 0.0425(16) 0.0492(17) 0.0069(13) 0.0038(14) 0.0058(13)
P2 0.068(2) 0.0422(16) 0.0605(18) 0.0018(13) 0.0070(15) 0.0034(15)
C1 0.069(8) 0.045(6) 0.051(7) 0.002(5) 0.007(5) 0.010(5)
C2 0.129(12) 0.043(7) 0.038(6) 0.003(5) -0.006(6) -0.014(6)
C3 0.156(15) 0.063(9) 0.041(8) 0.003(6) 0.002(8) 0.004(9)
C4 0.21(3) 0.086(14) 0.055(9) 0.011(8) -0.021(10) -0.012(12)
C5 0.17(4) 0.19(4) 0.07(2) 0.00(2) -0.02(2) 0.03(3)
C11 0.059(7) 0.062(8) 0.068(8) 0.028(7) 0.011(6) 0.006(7)
C12 0.081(10) 0.078(10) 0.133(14) 0.040(10) 0.040(10) 0.026(8)
C13 0.095(16) 0.124(18) 0.18(2) 0.057(17) 0.038(15) 0.050(13)
C14 0.079(14) 0.18(3) 0.17(2) 0.11(2) 0.025(14) 0.042(15)
C15 0.081(12) 0.19(2) 0.103(13) 0.074(15) -0.012(10) -0.012(13)
C16 0.059(8) 0.107(11) 0.079(10) 0.029(9) -0.006(7) 0.000(8)
C21 0.046(6) 0.054(7) 0.055(7) 0.005(5) 0.002(5) 0.017(5)
C22 0.070(8) 0.056(8) 0.071(9) 0.009(7) 0.010(7) 0.002(7)
C23 0.106(12) 0.079(11) 0.083(11) 0.032(9) 0.017(9) -0.008(9)
C24 0.121(14) 0.103(13) 0.083(13) 0.041(11) 0.031(11) 0.008(12)
C25 0.093(11) 0.108(12) 0.049(8) 0.008(8) -0.001(7) 0.013(10)
C26 0.071(8) 0.057(8) 0.062(8) 0.005(6) 0.006(6) 0.016(6)
C31 0.089(9) 0.039(7) 0.054(7) -0.004(5) 0.015(6) 0.007(6)
C32 0.083(10) 0.053(8) 0.111(12) -0.001(8) 0.013(9) 0.007(7)
C33 0.079(11) 0.069(10) 0.185(19) -0.010(11) 0.013(12) -0.004(9)
C34 0.084(11) 0.083(12) 0.138(15) 0.000(11) 0.027(11) -0.010(9)
C35 0.076(10) 0.063(9) 0.146(15) 0.003(10) 0.011(10) 0.016(8)
C36 0.083(10) 0.047(8) 0.119(12) -0.008(8) 0.018(9) -0.005(7)
C41 0.065(8) 0.033(6) 0.074(8) 0.005(6) 0.013(6) -0.004(6)
C42 0.096(10) 0.045(7) 0.081(9) 0.000(7) 0.005(8) 0.007(7)
C43 0.112(12) 0.049(8) 0.107(13) 0.012(8) 0.000(10) 0.017(8)
C44 0.109(12) 0.052(8) 0.110(13) -0.013(9) 0.034(10) 0.010(8)
C45 0.130(13) 0.058(9) 0.074(10) -0.004(8) 0.023(9) 0.013(9)
C46 0.095(10) 0.053(8) 0.073(9) -0.002(7) 0.015(8) 0.009(7)
N1 0.102(11) 0.089(9) 0.069(8) 0.001(7) -0.004(7) -0.010(7)
C52 0.131(16) 0.086(11) 0.075(11) 0.009(9) -0.021(11) -0.021(11)
C53 0.18(2) 0.19(2) 0.070(11) 0.033(13) -0.013(12) -0.032(18)
C55 0.137(19) 0.22(3) 0.16(2) 0.04(2) 0.046(18) 0.023(19)
C56 0.091(14) 0.18(2) 0.134(18) -0.034(16) 0.025(12) -0.019(14)
N2 0.076(8) 0.069(7) 0.080(8) 0.006(6) 0.000(6) 0.000(6)
C62 0.135(16) 0.069(10) 0.083(11) 0.026(9) -0.014(11) -0.001(10)

loop_
_atom_type_symbol
_atom_type_description
_atom_type_scat_dispersion_real
_atom_type_scat_dispersion_imag
_atom_type_scat_source
C C 0.0033 0.0016 'International Tables Vol C Tables 4.2.6.8 and 6.1.1.4'
H H 0.0000 0.0000 'International Tables Vol C Tables 4.2.6.8 and 6.1.1.4'
N N 0.0061 0.0033 'International Tables Vol C Tables 4.2.6.8 and 6.1.1.4'
O O 0.0106 0.0060 'International Tables Vol C Tables 4.2.6.8 and 6.1.1.4'
P P 0.1023 0.0942 'International Tables Vol C Tables 4.2.6.8 and 6.1.1.4'
S S 0.1246 0.1234 'International Tables Vol C Tables 4.2.6.8 and 6.1.1.4'
Cl Cl 0.1484 0.1585 'International Tables Vol C Tables 4.2.6.8 and 6.1.1.4'
Cu Cu 0.3201 1.2651 'International Tables Vol C Tables 4.2.6.8 and 6.1.1.4'
Pt Pt -1.7033 8.3905 'International Tables Vol C Tables 4.2.6.8 and 6.1.1.4'

loop_
_geom_angle_atom_site_label_1
_geom_angle_atom_site_label_2
_geom_angle_atom_site_label_3
_geom_angle
_geom_angle_site_symmetry_1
_geom_angle_site_symmetry_3
_geom_angle_publ_flag
P1 Pt P1 96.66(14) 2 . ?
P1 Pt S 88.59(11) 2 2 ?
P1 Pt S 171.66(11) . 2 ?
P1 Pt S 171.66(11) 2 . ?
P1 Pt S 88.59(11) . . ?
S Pt S 86.97(17) 2 . ?
N1 Cu N2 78.5(5) . . ?
N1 Cu P2 118.5(4) . . ?
N2 Cu P2 125.3(3) . . ?
N1 Cu S 105.7(4) . . ?
N2 Cu S 106.3(3) . . ?
P2 Cu S 115.86(12) . . ?
O4' Cl O1' 107(3) . . ?
O4' Cl O2' 101(3) . . ?
O1' Cl O2' 128.4(19) . . ?
O4' Cl O3 62(3) . . ?
O1' Cl O3 106.4(19) . . ?
O2' Cl O3 125(2) . . ?
O4' Cl O2 63(2) . . ?
O1' Cl O2 130.1(18) . . ?
O2' Cl O2 39.5(16) . . ?
O3 Cl O2 108.7(15) . . ?
O4' Cl O1 146(3) . . ?
O1' Cl O1 39.9(13) . . ?
O2' Cl O1 101(2) . . ?
O3 Cl O1 121.2(15) . . ?
O2 Cl O1 129.9(14) . . ?
O4' Cl O3' 101(3) . . ?
O1' Cl O3' 113.7(17) . . ?
O2' Cl O3' 102.0(17) . . ?
O3 Cl O3' 43.2(15) . . ?
O2 Cl O3' 116.2(18) . . ?
O1 Cl O3' 98(2) . . ?
O4' Cl O4 51(2) . . ?
O1' Cl O4 58(2) . . ?
O2' Cl O4 118(2) . . ?
O3 Cl O4 92(2) . . ?
O2 Cl O4 86(2) . . ?
O1 Cl O4 96(2) . . ?
O3' Cl O4 134(2) . . ?
C2 S Pt 105.9(5) . . ?
C2 S Cu 104.2(4) . . ?
Pt S Cu 103.09(13) . . ?
C11 P1 C21 100.2(5) . . ?
C11 P1 C1 105.3(6) . . ?
C21 P1 C1 105.0(5) . . ?
C11 P1 Pt 115.7(5) . . ?
C21 P1 Pt 119.7(4) . . ?
C1 P1 Pt 109.6(4) . . ?
C31 P2 C41 102.3(5) . . ?
C31 P2 C1 102.1(5) . . ?
C41 P2 C1 103.5(5) . . ?
C31 P2 Cu 108.7(4) . . ?
C41 P2 Cu 119.7(4) . . ?
C1 P2 Cu 118.2(4) . . ?
P1 C1 P2 115.2(6) . . ?
P1 C1 H1A 108.5 . . ?
P2 C1 H1A 108.5 . . ?
P1 C1 H1B 108.5 . . ?
P2 C1 H1B 108.5 . . ?
H1A C1 H1B 107.5 . . ?
C2 C2 C3 119.3(9) 2 . ?
C2 C2 S 120.7(4) 2 . ?
C3 C2 S 120.0(11) . . ?
C4 C3 C2 119.9(15) . . ?
C4 C3 H3A 120.1 . . ?
C2 C3 H3A 120.1 . . ?
C3 C4 C4 120.8(10) . 2 ?
C3 C4 C5 128(2) . . ?
C4 C4 C5 110.7(18) 2 . ?
C4 C5 H5A 109.5 . . ?
C4 C5 H5B 109.5 . . ?
H5A C5 H5B 109.5 . . ?
C4 C5 H5C 109.5 . . ?
H5A C5 H5C 109.5 . . ?
H5B C5 H5C 109.5 . . ?
C12 C11 C16 118.1(14) . . ?
C12 C11 P1 122.6(12) . . ?
C16 C11 P1 119.1(10) . . ?
C11 C12 C13 120.4(19) . . ?
C11 C12 H12A 119.8 . . ?
C13 C12 H12A 119.8 . . ?
C14 C13 C12 120(2) . . ?
C14 C13 H13A 120.2 . . ?
C12 C13 H13A 120.2 . . ?
C13 C14 C15 121(2) . . ?
C13 C14 H14A 119.3 . . ?
C15 C14 H14A 119.3 . . ?
C14 C15 C16 120(2) . . ?
C14 C15 H15A 120.0 . . ?
C16 C15 H15A 120.0 . . ?
C15 C16 C11 120.4(18) . . ?
C15 C16 H16A 119.8 . . ?
C11 C16 H16A 119.8 . . ?
C22 C21 C26 118.0(11) . . ?
C22 C21 P1 118.9(10) . . ?
C26 C21 P1 122.9(9) . . ?
C23 C22 C21 120.5(14) . . ?
C23 C22 H22A 119.7 . . ?
C21 C22 H22A 119.7 . . ?
C24 C23 C22 120.9(15) . . ?
C24 C23 H23A 119.5 . . ?
C22 C23 H23A 119.5 . . ?
C23 C24 C25 119.9(15) . . ?
C23 C24 H24A 120.1 . . ?
C25 C24 H24A 120.1 . . ?
C26 C25 C24 120.1(15) . . ?
C26 C25 H25A 119.9 . . ?
C24 C25 H25A 119.9 . . ?
C25 C26 C21 120.5(13) . . ?
C25 C26 H26A 119.7 . . ?
C21 C26 H26A 119.7 . . ?
C36 C31 C32 116.0(12) . . ?
C36 C31 P2 119.9(10) . . ?
C32 C31 P2 123.3(10) . . ?
C33 C32 C31 121.2(13) . . ?
C33 C32 H32A 119.4 . . ?
C31 C32 H32A 119.4 . . ?
C34 C33 C32 120.8(15) . . ?
C34 C33 H33A 119.6 . . ?
C32 C33 H33A 119.6 . . ?
C33 C34 C35 119.8(15) . . ?
C33 C34 H34A 120.1 . . ?
C35 C34 H34A 120.1 . . ?
C34 C35 C36 120.1(14) . . ?
C34 C35 H35A 119.9 . . ?
C36 C35 H35A 119.9 . . ?
C35 C36 C31 121.8(13) . . ?
C35 C36 H36A 119.1 . . ?
C31 C36 H36A 119.1 . . ?
C42 C41 C46 118.8(11) . . ?
C42 C41 P2 116.9(10) . . ?
C46 C41 P2 124.3(10) . . ?
C41 C42 C43 118.8(14) . . ?
C41 C42 H42A 120.6 . . ?
C43 C42 H42A 120.6 . . ?
C44 C43 C42 121.0(15) . . ?
C44 C43 H43A 119.5 . . ?
C42 C43 H43A 119.5 . . ?
C43 C44 C45 120.7(14) . . ?
C43 C44 H44A 119.7 . . ?
C45 C44 H44A 119.7 . . ?
C46 C45 C44 118.1(14) . . ?
C46 C45 H45A 120.9 . . ?
C44 C45 H45A 120.9 . . ?
C45 C46 C41 122.5(14) . . ?
C45 C46 H46A 118.7 . . ?
C41 C46 H46A 118.7 . . ?
C52 N1 C56 118.8(17) . . ?
C52 N1 Cu 115.1(12) . . ?
C56 N1 Cu 125.5(13) . . ?
N1 C52 C53 121(2) . . ?
N1 C52 C62 114.7(15) . . ?
C53 C52 C62 124.4(18) . . ?
C54 C53 C52 118(2) . . ?
C54 C53 H53A 120.9 . . ?
C52 C53 H53A 120.9 . . ?
C55 C54 C53 122(3) . . ?
C55 C54 H54A 119.0 . . ?
C53 C54 H54A 119.0 . . ?
C54 C55 C56 118(3) . . ?
C54 C55 H55A 121.0 . . ?
C56 C55 H55A 121.0 . . ?
N1 C56 C55 122(2) . . ?
N1 C56 H56A 118.9 . . ?
C55 C56 H56A 118.9 . . ?
C62 N2 C66 120.3(15) . . ?
C62 N2 Cu 114.3(11) . . ?
C66 N2 Cu 125.3(11) . . ?
N2 C62 C63 118(2) . . ?
N2 C62 C52 116.6(14) . . ?
C63 C62 C52 125.0(19) . . ?
C64 C63 C62 118(3) . . ?
C64 C63 H63A 121.2 . . ?
C62 C63 H63A 121.2 . . ?
C63 C64 C65 128(3) . . ?
C63 C64 H64A 116.0 . . ?
C65 C64 H64A 116.0 . . ?
C64 C65 C66 111(2) . . ?
C64 C65 H65A 124.6 . . ?
C66 C65 H65A 124.6 . . ?
N2 C66 C65 124.9(19) . . ?
N2 C66 H66A 117.5 . . ?
C65 C66 H66A 117.5 . . ?
Cl2 Cl2 C01 117(2) 2_545 . ?
Cl1 C01 Cl2 110.5(5) . . ?
Cl1 C01 H01A 109.6 . . ?
Cl2 C01 H01A 109.6 . . ?
Cl1 C01 H01B 109.5 . . ?
Cl2 C01 H01B 109.5 . . ?
H01A C01 H01B 108.1 . . ?
Cl3 C02 Cl4 110.6(5) . . ?
Cl3 C02 H02A 109.5 . . ?
Cl4 C02 H02A 109.5 . . ?
Cl3 C02 H02B 109.5 . . ?
Cl4 C02 H02B 109.5 . . ?
H02A C02 H02B 108.1 . . ?

loop_
_geom_bond_atom_site_label_1
_geom_bond_atom_site_label_2
_geom_bond_distance
_geom_bond_site_symmetry_2
_geom_bond_publ_flag
Pt P1 2.289(3) 2 ?
Pt P1 2.289(3) . ?
Pt S 2.302(3) 2 ?
Pt S 2.302(3) . ?
Cu N1 2.058(13) . ?
Cu N2 2.059(11) . ?
Cu P2 2.177(4) . ?
Cu S 2.305(4) . ?
Cl O4' 1.407(5) . ?
Cl O1' 1.411(5) . ?
Cl O2' 1.411(5) . ?
Cl O3 1.412(5) . ?
Cl O2 1.413(5) . ?
Cl O1 1.414(5) . ?
Cl O3' 1.414(5) . ?
Cl O4 1.423(5) . ?
S C2 1.743(12) . ?
P1 C11 1.799(12) . ?
P1 C21 1.805(12) . ?
P1 C1 1.805(11) . ?
P2 C31 1.802(13) . ?
P2 C41 1.815(11) . ?
P2 C1 1.848(11) . ?
C1 H1A 0.9700 . ?
C1 H1B 0.9700 . ?
C2 C2 1.39(3) 2 ?
C2 C3 1.407(17) . ?
C3 C4 1.34(2) . ?
C3 H3A 0.9300 . ?
C4 C4 1.40(4) 2 ?
C4 C5 1.506(5) . ?
C5 H5A 0.9600 . ?
C5 H5B 0.9600 . ?
C5 H5C 0.9600 . ?
C11 C12 1.374(18) . ?
C11 C16 1.396(19) . ?
C12 C13 1.41(2) . ?
C12 H12A 0.9300 . ?
C13 C14 1.34(3) . ?
C13 H13A 0.9300 . ?
C14 C15 1.36(3) . ?
C14 H14A 0.9300 . ?
C15 C16 1.37(2) . ?
C15 H15A 0.9300 . ?
C16 H16A 0.9300 . ?
C21 C22 1.383(16) . ?
C21 C26 1.392(16) . ?
C22 C23 1.380(17) . ?
C22 H22A 0.9300 . ?
C23 C24 1.34(2) . ?
C23 H23A 0.9300 . ?
C24 C25 1.38(2) . ?
C24 H24A 0.9300 . ?
C25 C26 1.372(17) . ?
C25 H25A 0.9300 . ?
C26 H26A 0.9300 . ?
C31 C36 1.382(17) . ?
C31 C32 1.385(17) . ?
C32 C33 1.383(19) . ?
C32 H32A 0.9300 . ?
C33 C34 1.34(2) . ?
C33 H33A 0.9300 . ?
C34 C35 1.35(2) . ?
C34 H34A 0.9300 . ?
C35 C36 1.378(19) . ?
C35 H35A 0.9300 . ?
C36 H36A 0.9300 . ?
C41 C42 1.365(17) . ?
C41 C46 1.367(17) . ?
C42 C43 1.393(18) . ?
C42 H42A 0.9300 . ?
C43 C44 1.34(2) . ?
C43 H43A 0.9300 . ?
C44 C45 1.37(2) . ?
C44 H44A 0.9300 . ?
C45 C46 1.358(17) . ?
C45 H45A 0.9300 . ?
C46 H46A 0.9300 . ?
N1 C52 1.333(19) . ?
N1 C56 1.36(2) . ?
C52 C53 1.39(2) . ?
C52 C62 1.45(2) . ?
C53 C54 1.37(3) . ?
C53 H53A 0.9300 . ?
C54 C55 1.32(3) . ?
C54 H54A 0.9300 . ?
C55 C56 1.39(3) . ?
C55 H55A 0.9300 . ?
C56 H56A 0.9300 . ?
N2 C62 1.324(18) . ?
N2 C66 1.339(19) . ?
C62 C63 1.41(3) . ?
C63 C64 1.31(3) . ?
C63 H63A 0.9300 . ?
C64 C65 1.35(3) . ?
C64 H64A 0.9300 . ?
C65 C66 1.40(3) . ?
C65 H65A 0.9300 . ?
C66 H66A 0.9300 . ?
Cl1 C01 1.763(5) . ?
Cl2 Cl2 1.61(6) 2_545 ?
Cl2 C01 1.764(5) . ?
C01 H01A 0.9700 . ?
C01 H01B 0.9700 . ?
Cl3 C02 1.764(5) . ?
Cl4 C02 1.764(5) . ?
C02 H02A 0.9700 . ?
C02 H02B 0.9700 . ?
